data_4311869
loop_
_publ_author_name
'John F. Lehmann'
'Gary J. Schrobilgen'
'Karl O. Christe'
'Andreas Kornath'
'Reijo J. Suontamo'

_publ_section_title
;
 X-ray Crystal Structures of [XF6][Sb2F11] (X = Cl, Br, I); 35,37Cl,
 79,81Br, and 127I NMR Studies and Electronic Structure Calculations of
 the XF6+ Cations
;
_journal_name_full 'Inorganic Chemistry'
_journal_page_first 6905
_journal_page_last 6921
_journal_paper_doi 10.1021/ic040015o
_journal_volume 43
_journal_year 2004
_chemical_formula_sum 'F17 I Sb2'
_chemical_formula_weight 693.40
_chemical_name_systematic
;
  ?
;
_space_group_IT_number 14
_symmetry_cell_setting monoclinic
_symmetry_space_group_name_Hall '-P 2yn'
_symmetry_space_group_name_H-M 'P 1 21/n 1'
_atom_sites_solution_hydrogens geom
_atom_sites_solution_primary direct
_atom_sites_solution_secondary difmap
_audit_creation_method SHELXL-97
_cell_angle_alpha 90.00
_cell_angle_beta 98.915(2)
_cell_angle_gamma 90.00
_cell_formula_units_Z 4
_cell_length_a 11.8440(13)
_cell_length_b 8.6170(11)
_cell_length_c 11.979(2)
_cell_measurement_temperature 100(2)
_cell_volume 1207.8(3)
_computing_structure_refinement 'SHELXL-97 (Sheldrick, 1997)'
_computing_structure_solution 'SHELXS-97 (Sheldrick, 1990)'
_diffrn_ambient_temperature 100(2)
_diffrn_measured_fraction_theta_full 0.990
_diffrn_measured_fraction_theta_max 0.990
_diffrn_radiation_monochromator graphite
_diffrn_radiation_source 'fine-focus sealed tube'
_diffrn_radiation_type MoK\a
_diffrn_radiation_wavelength 0.71073
_diffrn_reflns_av_R_equivalents 0.0498
_diffrn_reflns_av_sigmaI/netI 0.0480
_diffrn_reflns_limit_h_max 15
_diffrn_reflns_limit_h_min -15
_diffrn_reflns_limit_k_max 11
_diffrn_reflns_limit_k_min -11
_diffrn_reflns_limit_l_max 15
_diffrn_reflns_limit_l_min -15
_diffrn_reflns_number 10250
_diffrn_reflns_theta_full 27.44
_diffrn_reflns_theta_max 27.44
_diffrn_reflns_theta_min 2.63
_exptl_absorpt_coefficient_mu 7.235
_exptl_crystal_density_diffrn 3.813
_exptl_crystal_density_method 'not measured'
_exptl_crystal_F_000 1232
_refine_diff_density_max 0.969
_refine_diff_density_min -1.261
_refine_diff_density_rms 0.180
_refine_ls_extinction_coef 0.00174(10)
_refine_ls_extinction_expression Fc^*^=kFc[1+0.001xFc^2^\l^3^/sin(2\q)]^-1/4^
_refine_ls_extinction_method SHELXL
_refine_ls_goodness_of_fit_ref 0.961
_refine_ls_hydrogen_treatment mixed
_refine_ls_matrix_type full
_refine_ls_number_parameters 213
_refine_ls_number_reflns 2722
_refine_ls_number_restraints 0
_refine_ls_restrained_S_all 0.961
_refine_ls_R_factor_all 0.0519
_refine_ls_R_factor_gt 0.0217
_refine_ls_shift/su_max 0.681
_refine_ls_shift/su_mean 0.098
_refine_ls_structure_factor_coef Fsqd
_refine_ls_weighting_details 'calc w=1/[\s^2^(Fo^2^)+(0.0128P)^2^+0.0000P] where P=(Fo^2^+2Fc^2^)/3'
_refine_ls_weighting_scheme calc
_refine_ls_wR_factor_gt 0.0508
_refine_ls_wR_factor_ref 0.0601
_reflns_number_gt 1357
_reflns_number_total 2722
_reflns_threshold_expression >2sigma(I)
_cod_data_source_file ic040015o_3.cif
_cod_data_source_block IF6+Sb2F11-
_cod_database_code 4311869

loop_
_symmetry_equiv_pos_as_xyz
'x, y, z'
'-x+1/2, y+1/2, -z+1/2'
'-x, -y, -z'
'x-1/2, -y-1/2, z-1/2'

loop_
_atom_site_label
_atom_site_type_symbol
_atom_site_fract_x
_atom_site_fract_y
_atom_site_fract_z
_atom_site_U_iso_or_equiv
_atom_site_adp_type
_atom_site_occupancy
_atom_site_symmetry_multiplicity
_atom_site_calc_flag
_atom_site_refinement_flags
_atom_site_disorder_assembly
_atom_site_disorder_group
Sb2 Sb 0.81184(2) 0.00010(15) 0.33736(2) 0.00880(9) Uani 1 1 d . . .
Sb1 Sb 0.72758(2) 0.00005(16) 0.63862(2) 0.01158(9) Uani 1 1 d . . .
I2 I 0.5000 0.0000 1.0000 0.00787(10) Uani 1 2 d S . .
I1 I 1.0000 0.0000 1.0000 0.01104(10) Uani 1 2 d S . .
F5 F 0.4414(2) -0.0028(14) 0.85456(19) 0.0171(6) Uani 1 1 d . . .
F6 F 0.3990(7) 0.1429(9) 1.0263(7) 0.018(2) Uani 1 1 d . . .
F4 F 0.5994(6) 0.1463(9) 0.9727(7) 0.013(2) Uani 1 1 d . . .
F1 F 1.0148(7) 0.1456(9) 0.8981(7) 0.027(2) Uani 1 1 d . . .
F2 F 0.9830(8) 0.1456(9) 1.1014(7) 0.029(3) Uani 1 1 d . . .
F3 F 1.1502(2) 0.0014(16) 1.0429(2) 0.0304(7) Uani 1 1 d . . .
F12 F 0.82210(19) 0.0014(12) 0.50837(18) 0.0118(5) Uani 1 1 d . . .
F13 F 0.8009(2) -0.0001(12) 0.18025(18) 0.0172(6) Uani 1 1 d . . .
F16 F 0.9264(7) -0.1511(9) 0.3592(7) 0.020(2) Uani 1 1 d . . .
F7 F 0.6447(2) -0.0020(13) 0.7589(2) 0.0235(6) Uani 1 1 d . A .
F15 F 0.9253(7) 0.1502(8) 0.3595(7) 0.016(2) Uani 1 1 d . . .
F17 F 0.7019(8) -0.1554(9) 0.3379(7) 0.023(2) Uani 1 1 d . . .
F14 F 0.7013(7) 0.1501(9) 0.3382(7) 0.021(2) Uani 1 1 d . . .
F8 F 0.704(2) -0.208(2) 0.5923(19) 0.005(5) Uiso 0.25 1 d P A 1
F9 F 0.862(3) -0.053(5) 0.731(2) 0.021(7) Uiso 0.25 1 d P A 1
F10 F 0.765(2) 0.207(2) 0.6568(17) 0.015(4) Uiso 0.25 1 d P A 1
F11 F 0.6002(17) 0.066(3) 0.5274(17) 0.015(4) Uiso 0.25 1 d P B 1
F8A F 0.6531(19) -0.175(2) 0.5845(17) 0.011(5) Uiso 0.25 1 d P A 2
F9A F 0.8477(16) -0.128(3) 0.7153(15) 0.004(4) Uiso 0.25 1 d P A 2
F10A F 0.8266(15) 0.171(2) 0.6973(15) 0.005(4) Uiso 0.25 1 d P C 2
F11A F 0.630(3) 0.130(3) 0.558(2) 0.019(7) Uiso 0.25 1 d P A 2
F8B F 0.623(3) -0.115(4) 0.548(3) 0.022(7) Uiso 0.25 1 d P A 3
F9B F 0.8054(19) -0.198(2) 0.6711(17) 0.015(5) Uiso 0.25 1 d P D 3
F10B F 0.8622(19) 0.094(4) 0.7236(18) 0.009(5) Uiso 0.25 1 d P E 3
F11B F 0.673(2) 0.176(2) 0.5756(17) 0.003(4) Uiso 0.25 1 d P A 3
F8C F 0.5946(13) -0.026(3) 0.5157(12) 0.018(4) Uiso 0.25 1 d P F 4
F9C F 0.743(2) -0.220(2) 0.628(2) 0.024(6) Uiso 0.25 1 d P A 4
F10C F 0.8554(16) 0.026(4) 0.7269(15) 0.008(4) Uiso 0.25 1 d P A 4
F11C F 0.707(2) 0.211(2) 0.6121(18) 0.004(5) Uiso 0.25 1 d P A 4

loop_
_atom_site_aniso_label
_atom_site_aniso_U_11
_atom_site_aniso_U_22
_atom_site_aniso_U_33
_atom_site_aniso_U_23
_atom_site_aniso_U_13
_atom_site_aniso_U_12
Sb2 0.01244(15) 0.00704(15) 0.00654(14) -0.0004(6) 0.00029(10) -0.0006(6)
Sb1 0.01476(16) 0.00848(16) 0.01288(15) -0.0001(6) 0.00650(11) -0.0001(6)
I2 0.00841(18) 0.00720(19) 0.00783(17) -0.0007(8) 0.00067(12) 0.0011(8)
I1 0.01423(19) 0.0087(2) 0.00877(18) 0.0005(8) -0.00258(13) -0.0002(8)
F5 0.0178(12) 0.0239(15) 0.0080(11) -0.002(5) -0.0030(9) 0.001(5)
F6 0.022(5) 0.013(5) 0.020(5) -0.001(4) 0.007(4) 0.001(4)
F4 0.012(5) 0.009(5) 0.020(5) -0.003(3) 0.003(4) -0.008(3)
F1 0.035(6) 0.022(6) 0.029(6) 0.014(4) 0.017(5) 0.013(5)
F2 0.040(7) 0.018(6) 0.032(6) -0.017(5) 0.011(5) -0.013(5)
F3 0.0179(14) 0.059(2) 0.0130(13) -0.001(7) -0.0034(10) 0.001(7)
F12 0.0132(12) 0.0145(13) 0.0077(11) -0.003(5) 0.0023(9) -0.009(5)
F13 0.0246(14) 0.0171(14) 0.0095(12) -0.001(5) 0.0017(10) 0.009(5)
F16 0.026(5) 0.021(5) 0.013(5) 0.002(4) 0.007(4) 0.007(4)
F7 0.0322(15) 0.0204(15) 0.0222(13) -0.004(6) 0.0174(11) 0.007(6)
F15 0.019(5) 0.010(5) 0.020(5) 0.000(4) 0.001(4) -0.008(4)
F17 0.030(5) 0.021(5) 0.018(5) -0.004(4) 0.005(4) -0.011(4)
F14 0.024(5) 0.023(5) 0.016(5) 0.003(4) 0.001(4) 0.014(4)

loop_
_atom_type_symbol
_atom_type_description
_atom_type_scat_dispersion_real
_atom_type_scat_dispersion_imag
_atom_type_scat_source
F F 0.0171 0.0103 'International Tables Vol C Tables 4.2.6.8 and 6.1.1.4'
Sb Sb -0.5866 1.5461 'International Tables Vol C Tables 4.2.6.8 and 6.1.1.4'
I I -0.4742 1.8119 'International Tables Vol C Tables 4.2.6.8 and 6.1.1.4'

loop_
_geom_angle_atom_site_label_1
_geom_angle_atom_site_label_2
_geom_angle_atom_site_label_3
_geom_angle
_geom_angle_site_symmetry_1
_geom_angle_site_symmetry_3
_geom_angle_publ_flag
F14 Sb2 F15 90.6(3) . . ?
F14 Sb2 F13 93.9(3) . . ?
F15 Sb2 F13 94.6(4) . . ?
F14 Sb2 F17 90.39(13) . . ?
F15 Sb2 F17 171.6(4) . . ?
F13 Sb2 F17 93.6(3) . . ?
F14 Sb2 F16 171.7(4) . . ?
F15 Sb2 F16 88.39(11) . . ?
F13 Sb2 F16 94.3(3) . . ?
F17 Sb2 F16 89.5(3) . . ?
F14 Sb2 F12 85.5(3) . . ?
F15 Sb2 F12 85.6(3) . . ?
F13 Sb2 F12 179.4(2) . . ?
F17 Sb2 F12 86.2(3) . . ?
F16 Sb2 F12 86.2(3) . . ?
F10C Sb1 F11B 112.0(15) . . ?
F10C Sb1 F11A 133.1(16) . . ?
F11B Sb1 F11A 21.3(11) . . ?
F10C Sb1 F8B 153.6(15) . . ?
F11B Sb1 F8B 92.5(13) . . ?
F11A Sb1 F8B 72.1(9) . . ?
F10C Sb1 F8A 131.3(15) . . ?
F11B Sb1 F8A 115.9(8) . . ?
F11A Sb1 F8A 95.3(13) . . ?
F8B Sb1 F8A 23.4(11) . . ?
F10C Sb1 F10 68.1(14) . . ?
F11B Sb1 F10 44.4(9) . . ?
F11A Sb1 F10 65.2(11) . . ?
F8B Sb1 F10 136.9(12) . . ?
F8A Sb1 F10 160.3(11) . . ?
F10C Sb1 F9 21.8(7) . . ?
F11B Sb1 F9 133.5(16) . . ?
F11A Sb1 F9 154.8(17) . . ?
F8B Sb1 F9 132.1(16) . . ?
F8A Sb1 F9 109.5(15) . . ?
F10 Sb1 F9 89.9(15) . . ?
F10C Sb1 F11C 93.0(15) . . ?
F11B Sb1 F11C 19.7(9) . . ?
F11A Sb1 F11C 40.2(11) . . ?
F8B Sb1 F11C 112.1(13) . . ?
F8A Sb1 F11C 135.4(12) . . ?
F10 Sb1 F11C 25.0(9) . . ?
F9 Sb1 F11C 114.8(16) . . ?
F10C Sb1 F7 92.6(6) . . ?
F11B Sb1 F7 97.9(7) . . ?
F11A Sb1 F7 92.7(10) . . ?
F8B Sb1 F7 93.6(9) . . ?
F8A Sb1 F7 89.1(7) . . ?
F10 Sb1 F7 93.7(6) . . ?
F9 Sb1 F7 92.4(9) . . ?
F11C Sb1 F7 94.1(7) . . ?
F10C Sb1 F8 112.5(14) . . ?
F11B Sb1 F8 131.5(12) . . ?
F11A Sb1 F8 112.7(13) . . ?
F8B Sb1 F8 41.2(11) . . ?
F8A Sb1 F8 20.4(9) . . ?
F10 Sb1 F8 167.8(8) . . ?
F9 Sb1 F8 90.9(15) . . ?
F11C Sb1 F8 150.8(9) . . ?
F7 Sb1 F8 98.5(7) . . ?
F10C Sb1 F9C 95.0(14) . . ?
F11B Sb1 F9C 148.6(11) . . ?
F11A Sb1 F9C 130.4(14) . . ?
F8B Sb1 F9C 58.8(12) . . ?
F8A Sb1 F9C 36.7(9) . . ?
F10 Sb1 F9C 160.7(10) . . ?
F9 Sb1 F9C 73.3(15) . . ?
F11C Sb1 F9C 166.3(9) . . ?
F7 Sb1 F9C 96.5(7) . . ?
F8 Sb1 F9C 17.8(9) . . ?
F10C Sb1 F9A 42.7(11) . . ?
F11B Sb1 F9A 152.9(11) . . ?
F11A Sb1 F9A 172.5(12) . . ?
F8B Sb1 F9A 111.2(12) . . ?
F8A Sb1 F9A 88.6(10) . . ?
F10 Sb1 F9A 110.6(11) . . ?
F9 Sb1 F9A 20.9(12) . . ?
F11C Sb1 F9A 135.3(11) . . ?
F7 Sb1 F9A 93.7(5) . . ?
F8 Sb1 F9A 70.1(10) . . ?
F9C Sb1 F9A 52.4(10) . . ?
F5 I2 F5 180.000(2) . 3_657 ?
F5 I2 F6 89.3(4) . 3_657 ?
F5 I2 F6 90.7(4) 3_657 3_657 ?
F5 I2 F6 90.7(4) . . ?
F5 I2 F6 89.3(4) 3_657 . ?
F6 I2 F6 180.000(3) 3_657 . ?
F5 I2 F4 89.9(4) . . ?
F5 I2 F4 90.1(4) 3_657 . ?
F6 I2 F4 88.59(11) 3_657 . ?
F6 I2 F4 91.41(11) . . ?
F5 I2 F4 90.1(4) . 3_657 ?
F5 I2 F4 89.9(4) 3_657 3_657 ?
F6 I2 F4 91.41(11) 3_657 3_657 ?
F6 I2 F4 88.59(11) . 3_657 ?
F4 I2 F4 180.0(4) . 3_657 ?
F3 I1 F3 180.000(2) . 3_757 ?
F3 I1 F1 89.6(4) . . ?
F3 I1 F1 90.4(4) 3_757 . ?
F3 I1 F1 90.4(4) . 3_757 ?
F3 I1 F1 89.6(4) 3_757 3_757 ?
F1 I1 F1 180.000(2) . 3_757 ?
F3 I1 F2 89.3(4) . 3_757 ?
F3 I1 F2 90.7(4) 3_757 3_757 ?
F1 I1 F2 89.73(13) . 3_757 ?
F1 I1 F2 90.27(13) 3_757 3_757 ?
F3 I1 F2 90.7(4) . . ?
F3 I1 F2 89.3(4) 3_757 . ?
F1 I1 F2 90.27(13) . . ?
F1 I1 F2 89.73(13) 3_757 . ?
F2 I1 F2 180.000(2) 3_757 . ?
Sb2 F12 Sb1 144.07(12) . . ?

loop_
_geom_bond_atom_site_label_1
_geom_bond_atom_site_label_2
_geom_bond_distance
_geom_bond_site_symmetry_2
_geom_bond_publ_flag
Sb2 F14 1.841(8) . ?
Sb2 F15 1.854(7) . ?
Sb2 F13 1.866(2) . ?
Sb2 F17 1.869(8) . ?
Sb2 F16 1.870(8) . ?
Sb2 F12 2.033(2) . ?
Sb1 F10C 1.722(17) . ?
Sb1 F11B 1.772(19) . ?
Sb1 F11A 1.78(3) . ?
Sb1 F8B 1.80(3) . ?
Sb1 F8A 1.819(18) . ?
Sb1 F10 1.839(18) . ?
Sb1 F9 1.85(3) . ?
Sb1 F11C 1.858(19) . ?
Sb1 F7 1.865(2) . ?
Sb1 F8 1.88(2) . ?
Sb1 F9C 1.91(2) . ?
Sb1 F9A 1.918(19) . ?
I2 F5 1.773(2) . ?
I2 F5 1.773(2) 3_657 ?
I2 F6 1.779(8) 3_657 ?
I2 F6 1.779(8) . ?
I2 F4 1.789(7) . ?
I2 F4 1.789(7) 3_657 ?
I1 F3 1.774(3) . ?
I1 F3 1.774(3) 3_757 ?
I1 F1 1.778(8) . ?
I1 F1 1.778(8) 3_757 ?
I1 F2 1.779(8) 3_757 ?
I1 F2 1.779(8) . ?
